data_4086914
loop_
_publ_author_name
'Jian, Zhongbao'
'Daniliuc, Constantin G.'
'Kehr, Gerald'
'Erker, Gerhard'

_publ_section_title
;
 Frustrated Lewis Pair vs Metal--Carbon \s-Bond Insertion Chemistry at an
 o-Phenylene-Bridged Cp2Zr+/PPh2 System
;
_journal_issue 2
_journal_name_full Organometallics
_journal_page_first 424
_journal_paper_doi 10.1021/acs.organomet.6b00828
_journal_volume 36
_journal_year 2017
_chemical_formula_sum 'C55 H27.5 B Br0.5 Cl F20 P Zr'
_chemical_formula_weight 1276.67
_space_group_crystal_system monoclinic
_space_group_IT_number 14
_space_group_name_Hall '-P 2ybc'
_space_group_name_H-M_alt 'P 1 21/c 1'
_symmetry_space_group_name_Hall '-P 2ybc'
_symmetry_space_group_name_H-M 'P 1 21/c 1'
_atom_sites_solution_hydrogens mixed
_cell_angle_alpha 90
_cell_angle_beta 114.612(2)
_cell_angle_gamma 90
_cell_formula_units_Z 4
_cell_length_a 19.7855(10)
_cell_length_b 16.5114(7)
_cell_length_c 16.8379(9)
_cell_measurement_reflns_used 9931
_cell_measurement_temperature 105.(2)
_cell_measurement_theta_max 25.3461
_cell_measurement_theta_min 2.2644
_cell_volume 5001.0(4)
_computing_cell_refinement 'SAINT V8.34A (Bruker AXS Inc., 2013)'
_computing_data_collection
;
APEX2 v.2014.1-1 (Bruker AXS Inc., 2014)

;
_computing_data_reduction 'SAINT V8.34A (Bruker AXS Inc., 2013)'
_computing_molecular_graphics 'XP (Sheldrick, 2014)'
_computing_publication_material 'SHELXL-2014 (Sheldrick, 2014)'
_computing_structure_refinement 'SHELXL-2014 (Sheldrick, 2014)'
_computing_structure_solution 'SHELXL-2014 (Sheldrick, 2014)'
_diffrn_ambient_temperature 105.(2)
_diffrn_detector_area_resol_mean 10.4167
_diffrn_measured_fraction_theta_full 0.999
_diffrn_measured_fraction_theta_max 0.999
_diffrn_measurement_device_type 'Bruker D8 Venture PHOTON 100 CMOS'
_diffrn_measurement_method 'omega and phi scans'
_diffrn_radiation_monochromator 'MX mirror'
_diffrn_radiation_type 'Mo K\a'
_diffrn_radiation_wavelength 0.71073
_diffrn_reflns_av_R_equivalents 0.0866
_diffrn_reflns_av_unetI/netI 0.0312
_diffrn_reflns_limit_h_max 23
_diffrn_reflns_limit_h_min -23
_diffrn_reflns_limit_k_max 19
_diffrn_reflns_limit_k_min -19
_diffrn_reflns_limit_l_max 20
_diffrn_reflns_limit_l_min -20
_diffrn_reflns_number 132234
_diffrn_reflns_theta_full 25.35
_diffrn_reflns_theta_max 25.35
_diffrn_reflns_theta_min 2.26
_diffrn_source 'Mo ImS'
_diffrn_source_type 'micro focus tube'
_exptl_absorpt_coefficient_mu 0.819
_exptl_absorpt_correction_T_max 0.94
_exptl_absorpt_correction_T_min 0.86
_exptl_absorpt_correction_type multi-scan
_exptl_absorpt_process_details
;
Bruker AXS (2014). SADABS, Version 2014/2, Bruker AXS Inc., Madison, Wisconsin,
USA.
;
_exptl_crystal_colour colourless
_exptl_crystal_density_diffrn 1.696
_exptl_crystal_density_method 'not measured'
_exptl_crystal_description prism
_exptl_crystal_F_000 2528
_exptl_crystal_size_max 0.275
_exptl_crystal_size_mid 0.191
_exptl_crystal_size_min 0.079
_refine_diff_density_max 0.795
_refine_diff_density_min -0.741
_refine_ls_extinction_method none
_refine_ls_goodness_of_fit_ref 1.124
_refine_ls_hydrogen_treatment mixed
_refine_ls_matrix_type full
_refine_ls_number_parameters 740
_refine_ls_number_reflns 9142
_refine_ls_number_restraints 45
_refine_ls_restrained_S_all 1.133
_refine_ls_R_factor_all 0.0637
_refine_ls_R_factor_gt 0.0451
_refine_ls_shift/su_max 0.001
_refine_ls_shift/su_mean 0.000
_refine_ls_structure_factor_coef Fsqd
_refine_ls_weighting_details 'w=1/[\s^2^(Fo^2^)+(0.0209P)^2^+13.3205P] where P=(Fo^2^+2Fc^2^)/3'
_refine_ls_weighting_scheme calc
_refine_ls_wR_factor_gt 0.0890
_refine_ls_wR_factor_ref 0.0963
_reflns_number_gt 7385
_reflns_number_total 9142
_reflns_threshold_expression 'I > 2\s(I)'
_cod_data_source_file om6b00828_si_002.cif
_cod_data_source_block erk8410
_cod_depositor_comments 'Adding full bibliography for 4086908--4086918.cif.'
_cod_original_formula_sum 'C55 H27.50 B Br0.50 Cl F20 P Zr'
_cod_database_code 4086914

loop_
_space_group_symop_operation_xyz
'x, y, z'
'-x, y+1/2, -z+1/2'
'-x, -y, -z'
'x, -y-1/2, z-1/2'

loop_
_atom_site_type_symbol
_atom_site_label
_atom_site_fract_x
_atom_site_fract_y
_atom_site_fract_z
_atom_site_U_iso_or_equiv
_atom_site_adp_type
_atom_site_calc_flag
_atom_site_refinement_flags_adp
_atom_site_refinement_flags_occupancy
_atom_site_refinement_flags_posn
_atom_site_occupancy
_atom_site_disorder_assembly
_atom_site_disorder_group
Zr Zr1 0.36221(2) 0.48936(2) 0.23730(2) 0.01574(9) Uani d . . . 1 . .
Cl Cl1 0.23695(5) 0.44278(6) 0.15133(9) 0.0446(3) Uani d . . . 1 . .
C C11 0.3836(3) 0.5212(3) 0.3923(3) 0.0430(12) Uani d . . . 1 . .
H H11 0.3804 0.5755 0.4088 0.052 Uiso calc U . R 1 . .
C C12 0.3254(3) 0.4653(3) 0.3617(3) 0.0540(14) Uani d . . . 1 . .
H H12 0.2753 0.4751 0.3523 0.065 Uiso calc U . R 1 . .
C C13 0.3547(4) 0.3913(3) 0.3470(3) 0.0585(16) Uani d . . . 1 . .
H H13 0.3277 0.3424 0.3267 0.07 Uiso calc U . R 1 . .
C C14 0.4297(4) 0.4026(3) 0.3675(3) 0.0598(16) Uani d . . . 1 . .
H H14 0.4629 0.3627 0.3639 0.072 Uiso calc U . R 1 . .
C C15 0.4478(3) 0.4831(3) 0.3944(3) 0.0489(12) Uani d . . . 1 . .
H H15 0.4952 0.5076 0.4112 0.059 Uiso calc U . R 1 . .
C C16 0.3959(2) 0.4060(2) 0.1366(2) 0.0288(9) Uani d . . . 1 . .
H H16 0.3744 0.3536 0.1223 0.035 Uiso calc U . R 1 . .
C C17 0.4627(2) 0.4250(2) 0.2072(3) 0.0281(9) Uani d . . . 1 . .
H H17 0.495 0.3878 0.2486 0.034 Uiso calc U . R 1 . .
C C18 0.4737(2) 0.5094(2) 0.2062(3) 0.0279(8) Uani d . . . 1 . .
H H18 0.5141 0.5394 0.2473 0.034 Uiso calc U . R 1 . .
C C19 0.4135(2) 0.5410(2) 0.1329(2) 0.0264(8) Uani d . . . 1 . .
H H19 0.4066 0.5962 0.1154 0.032 Uiso calc U . R 1 . .
C C20 0.3660(2) 0.4774(2) 0.0905(2) 0.0319(9) Uani d . . . 1 . .
H H20 0.3211 0.4817 0.0391 0.038 Uiso calc U . R 1 . .
P P1 0.20735(5) 0.65414(5) 0.13005(6) 0.01747(19) Uani d . . . 1 . .
H H1 0.1899(18) 0.5885(19) 0.162(2) 0.015(9) Uiso d . . . 1 . .
C C21 0.29680(18) 0.68828(19) 0.2059(2) 0.0166(7) Uani d . . . 1 . .
C C22 0.35487(19) 0.63204(19) 0.2435(2) 0.0192(7) Uani d . . . 1 . .
C C23 0.42375(19) 0.6681(2) 0.2977(2) 0.0248(8) Uani d . . . 1 . .
H H23 0.4658 0.6339 0.3245 0.03 Uiso calc U . R 1 . .
C C24 0.43298(19) 0.7502(2) 0.3135(2) 0.0257(8) Uani d . . . 1 . .
H H24 0.4805 0.7707 0.3507 0.031 Uiso calc U . R 1 . .
C C25 0.3740(2) 0.8030(2) 0.2758(2) 0.0245(8) Uani d . . . 1 . .
H H25 0.3805 0.8594 0.2872 0.029 Uiso calc U . R 1 . .
C C26 0.30549(19) 0.7722(2) 0.2213(2) 0.0201(7) Uani d . . . 1 . .
H H26 0.2643 0.8075 0.1942 0.024 Uiso calc U . R 1 . .
C C31 0.13556(18) 0.7256(2) 0.1151(2) 0.0223(8) Uani d . . . 1 . .
C C32 0.1012(2) 0.7682(2) 0.0369(3) 0.0429(11) Uani d . . . 1 . .
H H32 0.1167 0.7615 -0.009 0.051 Uiso calc U . R 1 . .
C C33 0.0440(3) 0.8205(3) 0.0284(4) 0.0703(19) Uani d . . . 1 . .
H H33 0.0198 0.85 -0.0245 0.084 Uiso calc U . R 1 . .
C C34 0.0214(2) 0.8309(3) 0.0937(4) 0.0631(18) Uani d . . . 1 . .
H H34 -0.0182 0.8671 0.0859 0.076 Uiso calc U . R 1 . .
C C35 0.0553(2) 0.7896(3) 0.1706(4) 0.0504(14) Uani d . . . 1 . .
H H35 0.0397 0.7976 0.2163 0.06 Uiso calc U . R 1 . .
C C36 0.1125(2) 0.7360(2) 0.1818(3) 0.0364(10) Uani d . . . 1 . .
H H36 0.1357 0.7066 0.2348 0.044 Uiso calc U . R 1 . .
C C41 0.2076(2) 0.6296(2) 0.0273(2) 0.0247(8) Uani d . . . 1 . .
C C42 0.1543(2) 0.5745(3) -0.0270(3) 0.0438(11) Uani d . . . 1 . .
H H42 0.1209 0.5487 -0.0077 0.053 Uiso calc U . R 1 . .
C C43 0.1511(3) 0.5586(3) -0.1091(3) 0.0551(14) Uani d . . . 1 . .
H H43 0.115 0.5219 -0.1467 0.066 Uiso calc U . R 1 . .
C C44 0.1999(3) 0.5954(3) -0.1369(3) 0.0507(13) Uani d . . . 1 . .
H H44 0.1967 0.5844 -0.1937 0.061 Uiso calc U . R 1 . .
C C45 0.2534(3) 0.6484(3) -0.0828(3) 0.0396(11) Uani d . . . 1 . .
H H45 0.2873 0.6731 -0.1021 0.048 Uiso calc U . R 1 . .
C C46 0.2574(2) 0.6655(2) -0.0001(2) 0.0279(9) Uani d . . . 1 . .
H H46 0.2943 0.7016 0.0375 0.033 Uiso calc U . R 1 . .
B B1 0.2579(2) 0.3960(2) 0.6287(3) 0.0175(8) Uani d . . . 1 . .
C C51 0.18749(18) 0.3865(2) 0.6574(2) 0.0190(7) Uani d . . . 1 . .
F F52 0.13689(11) 0.51935(12) 0.61960(15) 0.0302(5) Uani d . . . 1 . .
C C52 0.13623(19) 0.4450(2) 0.6534(2) 0.0205(7) Uani d . . . 1 . .
F F53 0.03323(11) 0.49365(13) 0.67718(15) 0.0338(5) Uani d . . . 1 . .
C C53 0.08132(19) 0.4336(2) 0.6834(2) 0.0240(8) Uani d . . . 1 . .
F F54 0.02291(12) 0.34879(15) 0.74845(15) 0.0364(6) Uani d . . . 1 . .
C C54 0.07643(19) 0.3612(2) 0.7201(2) 0.0250(8) Uani d . . . 1 . .
F F55 0.12321(12) 0.22980(13) 0.76388(14) 0.0328(5) Uani d . . . 1 . .
C C55 0.1265(2) 0.3008(2) 0.7273(2) 0.0236(8) Uani d . . . 1 . .
F F56 0.22996(11) 0.25459(11) 0.70908(13) 0.0246(5) Uani d . . . 1 . .
C C56 0.18079(19) 0.3151(2) 0.6974(2) 0.0198(7) Uani d . . . 1 . .
C C61 0.25238(18) 0.47734(19) 0.5688(2) 0.0175(7) Uani d . . . 1 . .
F F62 0.13207(11) 0.43786(13) 0.47017(15) 0.0331(5) Uani d . . . 1 . .
C C62 0.19011(18) 0.4897(2) 0.4920(2) 0.0250(8) Uani d . . . 1 . .
F F63 0.11880(13) 0.56000(16) 0.36074(18) 0.0577(8) Uani d . . . 1 . .
C C63 0.1815(2) 0.5518(2) 0.4341(3) 0.0336(10) Uani d . . . 1 . .
F F64 0.23290(13) 0.66484(14) 0.39272(16) 0.0452(7) Uani d . . . 1 . .
C C64 0.2389(2) 0.6059(2) 0.4506(3) 0.0297(9) Uani d . . . 1 . .
F F65 0.35963(11) 0.64844(12) 0.54221(14) 0.0283(5) Uani d . . . 1 . .
C C65 0.30234(19) 0.5970(2) 0.5254(2) 0.0216(8) Uani d . . . 1 . .
F F66 0.37433(10) 0.52963(11) 0.65230(12) 0.0218(4) Uani d . . . 1 . .
C C66 0.30810(18) 0.53405(19) 0.5818(2) 0.0190(7) Uani d . . . 1 . .
C C71 0.26117(18) 0.32189(19) 0.5644(2) 0.0164(7) Uani d . . . 1 . .
F F72 0.14030(10) 0.26626(12) 0.52891(13) 0.0240(5) Uani d . . . 1 . .
C C72 0.20561(18) 0.2660(2) 0.5205(2) 0.0182(7) Uani d . . . 1 . .
F F73 0.15496(11) 0.15496(12) 0.42553(13) 0.0288(5) Uani d . . . 1 . .
C C73 0.21098(18) 0.2073(2) 0.4652(2) 0.0198(7) Uani d . . . 1 . .
F F74 0.28035(12) 0.14523(13) 0.39751(14) 0.0325(5) Uani d . . . 1 . .
C C74 0.2741(2) 0.2025(2) 0.4504(2) 0.0214(8) Uani d . . . 1 . .
F F75 0.39438(11) 0.25162(12) 0.48007(13) 0.0265(5) Uani d . . . 1 . .
C C75 0.33098(18) 0.2572(2) 0.4913(2) 0.0196(7) Uani d . . . 1 . .
F F76 0.38074(10) 0.36692(11) 0.58327(13) 0.0216(4) Uani d . . . 1 . .
C C76 0.32285(18) 0.31486(19) 0.5457(2) 0.0170(7) Uani d . . . 1 . .
C C81 0.32959(18) 0.3977(2) 0.7254(2) 0.0182(7) Uani d . . . 1 . .
F F82 0.28557(11) 0.52416(11) 0.75047(13) 0.0233(4) Uani d . . . 1 . .
C C82 0.33416(19) 0.4619(2) 0.7809(2) 0.0202(7) Uani d . . . 1 . .
F F83 0.38173(12) 0.53069(13) 0.91632(14) 0.0316(5) Uani d . . . 1 . .
C C83 0.3841(2) 0.4670(2) 0.8675(2) 0.0231(8) Uani d . . . 1 . .
F F84 0.48285(12) 0.40798(13) 0.98699(14) 0.0354(6) Uani d . . . 1 . .
C C84 0.4345(2) 0.4062(2) 0.9030(2) 0.0252(8) Uani d . . . 1 . .
F F85 0.48529(11) 0.28258(12) 0.88415(14) 0.0306(5) Uani d . . . 1 . .
C C85 0.43448(19) 0.3416(2) 0.8513(2) 0.0238(8) Uani d . . . 1 . .
F F86 0.38504(11) 0.27008(11) 0.72120(13) 0.0251(5) Uani d . . . 1 . .
C C86 0.38218(19) 0.3381(2) 0.7648(2) 0.0209(8) Uani d . . . 1 . .
Br Br1 0.06508(5) 0.50029(7) 0.18337(6) 0.0531(3) Uani d U P . 0.5 A -1
C C91 0.0259(3) 0.5016(4) 0.0626(2) 0.0342(19) Uani d U P G 0.5 A -1
C C92 0.0337(3) 0.4359(3) 0.0155(4) 0.035(2) Uani d U P G 0.5 A -1
H H92 0.0601 0.3891 0.0453 0.042 Uiso calc U P R 0.5 A -1
C C93 0.0030(4) 0.4386(4) -0.0753(4) 0.053(3) Uani d U P G 0.5 A -1
H H93 0.0084 0.3938 -0.1074 0.064 Uiso calc U P R 0.5 A -1
C C94 -0.0355(4) 0.5071(6) -0.1189(2) 0.060(3) Uani d U P G 0.5 A -1
H H94 -0.0565 0.509 -0.1809 0.073 Uiso calc U P R 0.5 A -1
C C95 -0.0434(3) 0.5728(4) -0.0718(4) 0.059(3) Uani d U P G 0.5 A -1
H H95 -0.0697 0.6196 -0.1016 0.071 Uiso calc U P R 0.5 A -1
C C96 -0.0127(4) 0.5700(3) 0.0189(4) 0.040(3) Uani d U P G 0.5 A -1
H H96 -0.0181 0.6149 0.0511 0.048 Uiso calc U P R 0.5 A -1

loop_
_atom_site_aniso_label
_atom_site_aniso_U_11
_atom_site_aniso_U_22
_atom_site_aniso_U_33
_atom_site_aniso_U_12
_atom_site_aniso_U_13
_atom_site_aniso_U_23
Zr1 0.01718(17) 0.01223(15) 0.01826(17) 0.00069(13) 0.00783(13) 0.00029(13)
Cl1 0.0154(5) 0.0200(5) 0.0884(9) -0.0034(4) 0.0115(5) -0.0047(5)
C11 0.086(4) 0.030(2) 0.024(2) 0.001(2) 0.035(2) -0.0017(18)
C12 0.101(4) 0.036(3) 0.058(3) -0.014(3) 0.066(3) -0.004(2)
C13 0.132(6) 0.024(2) 0.041(3) -0.008(3) 0.057(3) 0.002(2)
C14 0.117(5) 0.038(3) 0.026(3) 0.030(3) 0.032(3) 0.017(2)
C15 0.075(3) 0.047(3) 0.015(2) 0.014(3) 0.008(2) 0.0035(19)
C16 0.040(2) 0.025(2) 0.026(2) 0.0036(17) 0.0188(19) -0.0087(16)
C17 0.027(2) 0.0237(19) 0.038(2) 0.0114(16) 0.0180(18) 0.0052(17)
C18 0.0174(18) 0.027(2) 0.043(2) 0.0015(15) 0.0158(17) 0.0000(17)
C19 0.030(2) 0.0271(19) 0.031(2) 0.0045(16) 0.0212(18) 0.0093(16)
C20 0.040(2) 0.038(2) 0.0182(19) 0.0009(18) 0.0121(18) -0.0005(17)
P1 0.0118(4) 0.0163(4) 0.0218(5) 0.0016(3) 0.0045(4) 0.0000(3)
C21 0.0142(17) 0.0189(17) 0.0161(17) 0.0014(13) 0.0056(14) 0.0001(13)
C22 0.0186(18) 0.0151(16) 0.0243(19) -0.0009(14) 0.0094(15) -0.0015(14)
C23 0.0164(18) 0.0178(18) 0.033(2) 0.0022(14) 0.0032(16) 0.0007(15)
C24 0.0142(18) 0.0218(18) 0.031(2) -0.0056(14) -0.0001(16) -0.0046(16)
C25 0.025(2) 0.0136(17) 0.032(2) -0.0004(14) 0.0086(17) -0.0013(15)
C26 0.0172(17) 0.0172(17) 0.0243(19) 0.0041(14) 0.0069(15) 0.0021(14)
C31 0.0116(17) 0.0175(17) 0.032(2) 0.0009(13) 0.0031(16) -0.0008(15)
C32 0.042(3) 0.033(2) 0.034(2) 0.016(2) -0.003(2) 0.0014(19)
C33 0.059(4) 0.048(3) 0.054(3) 0.033(3) -0.025(3) -0.008(3)
C34 0.014(2) 0.040(3) 0.101(5) 0.0099(19) -0.010(3) -0.034(3)
C35 0.027(2) 0.037(3) 0.094(4) 0.000(2) 0.032(3) -0.020(3)
C36 0.034(2) 0.031(2) 0.053(3) 0.0072(18) 0.026(2) -0.0001(19)
C41 0.0189(18) 0.0273(19) 0.024(2) 0.0043(15) 0.0049(16) -0.0048(15)
C42 0.023(2) 0.059(3) 0.045(3) -0.007(2) 0.011(2) -0.022(2)
C43 0.036(3) 0.081(4) 0.040(3) 0.000(3) 0.008(2) -0.035(3)
C44 0.050(3) 0.070(3) 0.029(2) 0.024(3) 0.013(2) -0.010(2)
C45 0.052(3) 0.040(2) 0.036(3) 0.017(2) 0.027(2) 0.010(2)
C46 0.030(2) 0.0237(19) 0.028(2) 0.0051(16) 0.0094(17) 0.0029(16)
B1 0.0117(18) 0.0154(18) 0.026(2) -0.0013(14) 0.0083(17) -0.0017(16)
C51 0.0144(17) 0.0204(17) 0.0224(19) -0.0058(14) 0.0079(15) -0.0087(14)
F52 0.0226(11) 0.0193(10) 0.0540(14) 0.0018(9) 0.0213(11) 0.0007(10)
C52 0.0164(18) 0.0194(18) 0.0241(19) -0.0025(14) 0.0067(15) -0.0015(14)
F53 0.0208(11) 0.0398(13) 0.0447(14) 0.0068(10) 0.0175(10) -0.0034(11)
C53 0.0137(18) 0.030(2) 0.027(2) -0.0006(15) 0.0072(16) -0.0055(16)
F54 0.0246(12) 0.0555(15) 0.0370(13) -0.0024(11) 0.0208(11) 0.0044(11)
C54 0.0151(18) 0.040(2) 0.0214(19) -0.0061(16) 0.0086(15) -0.0047(16)
F55 0.0341(13) 0.0331(12) 0.0353(13) -0.0073(10) 0.0183(11) 0.0078(10)
C55 0.0220(19) 0.029(2) 0.0187(18) -0.0105(15) 0.0070(16) -0.0038(15)
F56 0.0261(11) 0.0189(10) 0.0312(12) 0.0013(8) 0.0144(9) 0.0022(9)
C56 0.0175(18) 0.0221(18) 0.0188(18) -0.0007(14) 0.0065(15) -0.0044(14)
C61 0.0139(17) 0.0153(16) 0.0245(18) 0.0014(13) 0.0094(15) 0.0003(14)
F62 0.0137(10) 0.0317(12) 0.0416(14) -0.0079(9) -0.0007(10) 0.0078(10)
C62 0.0113(17) 0.0219(18) 0.037(2) -0.0015(14) 0.0055(16) 0.0007(16)
F63 0.0253(13) 0.0551(16) 0.0613(18) -0.0063(12) -0.0129(12) 0.0335(14)
C63 0.0159(19) 0.033(2) 0.039(2) 0.0042(16) -0.0015(18) 0.0118(18)
F64 0.0375(14) 0.0343(13) 0.0508(16) -0.0026(11) 0.0055(12) 0.0238(12)
C64 0.026(2) 0.0217(19) 0.038(2) 0.0053(16) 0.0104(18) 0.0137(17)
F65 0.0258(11) 0.0224(11) 0.0368(13) -0.0089(9) 0.0131(10) 0.0012(9)
C65 0.0176(18) 0.0165(17) 0.033(2) -0.0034(14) 0.0129(16) -0.0044(15)
F66 0.0148(10) 0.0226(10) 0.0239(11) -0.0060(8) 0.0040(9) -0.0001(8)
C66 0.0163(17) 0.0168(17) 0.0227(19) 0.0028(13) 0.0069(15) -0.0021(14)
C71 0.0177(17) 0.0145(16) 0.0175(17) 0.0037(13) 0.0078(14) 0.0027(13)
F72 0.0136(10) 0.0287(11) 0.0295(12) -0.0052(8) 0.0088(9) -0.0085(9)
C72 0.0150(17) 0.0224(18) 0.0178(18) 0.0029(14) 0.0074(14) 0.0026(14)
F73 0.0254(11) 0.0317(12) 0.0251(11) -0.0066(9) 0.0065(9) -0.0121(9)
C73 0.0174(18) 0.0210(17) 0.0140(17) 0.0001(14) -0.0005(14) -0.0005(14)
F74 0.0343(13) 0.0389(13) 0.0262(12) 0.0045(10) 0.0144(10) -0.0128(10)
C74 0.028(2) 0.0233(18) 0.0110(17) 0.0083(15) 0.0060(15) -0.0009(14)
F75 0.0231(11) 0.0347(12) 0.0269(11) 0.0077(9) 0.0157(9) 0.0023(9)
C75 0.0180(18) 0.0239(18) 0.0205(18) 0.0068(14) 0.0115(15) 0.0054(14)
F76 0.0147(10) 0.0220(10) 0.0294(11) -0.0021(8) 0.0103(9) -0.0002(8)
C76 0.0137(17) 0.0166(17) 0.0171(17) 0.0004(13) 0.0029(14) 0.0040(13)
C81 0.0143(17) 0.0186(17) 0.0220(19) -0.0056(13) 0.0079(15) 0.0025(14)
F82 0.0239(11) 0.0181(10) 0.0297(11) -0.0019(8) 0.0129(9) -0.0039(8)
C82 0.0177(18) 0.0209(18) 0.0234(19) -0.0065(14) 0.0100(15) 0.0026(14)
F83 0.0366(13) 0.0306(12) 0.0271(12) -0.0091(10) 0.0129(10) -0.0089(9)
C83 0.026(2) 0.0227(19) 0.023(2) -0.0115(15) 0.0128(16) -0.0037(15)
F84 0.0326(13) 0.0384(13) 0.0231(12) -0.0109(10) -0.0004(10) 0.0020(10)
C84 0.0207(19) 0.033(2) 0.0201(19) -0.0128(16) 0.0063(16) 0.0017(16)
F85 0.0218(11) 0.0280(11) 0.0333(13) 0.0013(9) 0.0030(10) 0.0095(9)
C85 0.0181(18) 0.0228(18) 0.029(2) -0.0023(14) 0.0079(16) 0.0094(15)
F86 0.0231(11) 0.0194(10) 0.0299(12) 0.0047(8) 0.0081(9) 0.0025(9)
C86 0.0191(18) 0.0172(17) 0.026(2) -0.0059(14) 0.0094(16) -0.0002(14)
Br1 0.0388(5) 0.0863(8) 0.0401(5) -0.0144(5) 0.0224(4) -0.0131(5)
C91 0.022(3) 0.046(4) 0.039(4) -0.008(3) 0.017(3) -0.004(3)
C92 0.030(4) 0.042(4) 0.038(4) -0.002(3) 0.019(3) -0.012(3)
C93 0.044(4) 0.063(5) 0.058(5) -0.015(4) 0.027(4) -0.018(4)
C94 0.048(4) 0.085(5) 0.046(4) -0.027(4) 0.018(4) -0.007(4)
C95 0.040(4) 0.065(5) 0.070(5) -0.010(4) 0.021(4) 0.013(4)
C96 0.028(4) 0.046(4) 0.045(5) -0.003(3) 0.013(4) 0.002(3)

loop_
_atom_type_symbol
_atom_type_description
_atom_type_scat_dispersion_real
_atom_type_scat_dispersion_imag
_atom_type_scat_source
C C 0.0033 0.0016 'International Tables Vol C Tables 4.2.6.8 and 6.1.1.4'
H H 0.0000 0.0000 'International Tables Vol C Tables 4.2.6.8 and 6.1.1.4'
B B 0.0013 0.0007 'International Tables Vol C Tables 4.2.6.8 and 6.1.1.4'
F F 0.0171 0.0103 'International Tables Vol C Tables 4.2.6.8 and 6.1.1.4'
P P 0.1023 0.0942 'International Tables Vol C Tables 4.2.6.8 and 6.1.1.4'
Cl Cl 0.1484 0.1585 'International Tables Vol C Tables 4.2.6.8 and 6.1.1.4'
Zr Zr -2.9673 0.5597 'International Tables Vol C Tables 4.2.6.8 and 6.1.1.4'
Br Br -0.2901 2.4595 'International Tables Vol C Tables 4.2.6.8 and 6.1.1.4'

loop_
_geom_angle_atom_site_label_1
_geom_angle_atom_site_label_2
_geom_angle_atom_site_label_3
_geom_angle
C22 Zr1 Cl1 106.07(9)
C22 Zr1 C15 91.25(14)
Cl1 Zr1 C15 134.44(14)
C22 Zr1 C16 128.42(13)
Cl1 Zr1 C16 85.09(10)
C15 Zr1 C16 116.61(14)
C22 Zr1 C17 120.24(12)
Cl1 Zr1 C17 116.73(10)
C15 Zr1 C17 87.19(15)
C16 Zr1 C17 32.67(13)
C22 Zr1 C14 123.67(15)
Cl1 Zr1 C14 112.60(16)
C15 Zr1 C14 32.77(16)
C16 Zr1 C14 94.85(15)
C17 Zr1 C14 75.67(17)
C22 Zr1 C18 87.29(12)
Cl1 Zr1 C18 133.87(10)
C15 Zr1 C18 87.65(16)
C16 Zr1 C18 54.33(13)
C17 Zr1 C18 32.95(12)
C14 Zr1 C18 93.70(18)
C22 Zr1 C13 125.96(14)
Cl1 Zr1 C13 82.84(16)
C15 Zr1 C13 53.85(19)
C16 Zr1 C13 105.12(14)
C17 Zr1 C13 99.91(17)
C14 Zr1 C13 32.26(18)
C18 Zr1 C13 124.74(18)
C22 Zr1 C20 98.57(12)
Cl1 Zr1 C20 80.15(10)
C15 Zr1 C20 139.47(16)
C16 Zr1 C20 32.56(13)
C17 Zr1 C20 53.96(13)
C14 Zr1 C20 126.61(15)
C18 Zr1 C20 53.98(13)
C13 Zr1 C20 135.22(14)
C22 Zr1 C19 75.14(12)
Cl1 Zr1 C19 107.49(9)
C15 Zr1 C19 117.71(16)
C16 Zr1 C19 53.77(13)
C17 Zr1 C19 54.03(12)
C14 Zr1 C19 125.83(18)
C18 Zr1 C19 32.71(12)
C13 Zr1 C19 153.95(16)
C20 Zr1 C19 32.11(12)
C22 Zr1 C12 94.36(13)
Cl1 Zr1 C12 82.43(14)
C15 Zr1 C12 53.96(19)
C16 Zr1 C12 137.22(14)
C17 Zr1 C12 129.43(16)
C14 Zr1 C12 54.00(19)
C18 Zr1 C12 141.57(17)
C13 Zr1 C12 32.76(15)
C20 Zr1 C12 160.61(15)
C19 Zr1 C12 167.07(14)
C22 Zr1 C11 74.56(13)
Cl1 Zr1 C11 112.02(12)
C15 Zr1 C11 32.60(15)
C16 Zr1 C11 147.85(14)
C17 Zr1 C11 119.77(15)
C14 Zr1 C11 53.89(15)
C18 Zr1 C11 114.09(15)
C13 Zr1 C11 53.63(14)
C20 Zr1 C11 167.13(15)
C19 Zr1 C11 135.28(14)
C12 Zr1 C11 32.18(15)
C12 C11 C15 108.2(4)
C12 C11 Zr1 73.9(2)
C15 C11 Zr1 72.1(2)
C12 C11 H11 125.9
C15 C11 H11 125.9
Zr1 C11 H11 119.9
C11 C12 C13 107.4(5)
C11 C12 Zr1 73.9(2)
C13 C12 Zr1 73.2(2)
C11 C12 H12 126.3
C13 C12 H12 126.3
Zr1 C12 H12 118.6
C14 C13 C12 108.3(5)
C14 C13 Zr1 73.2(3)
C12 C13 Zr1 74.1(2)
C14 C13 H13 125.9
C12 C13 H13 125.9
Zr1 C13 H13 118.7
C13 C14 C15 108.0(5)
C13 C14 Zr1 74.5(3)
C15 C14 Zr1 73.1(2)
C13 C14 H14 126.0
C15 C14 H14 126.0
Zr1 C14 H14 118.3
C14 C15 C11 108.1(5)
C14 C15 Zr1 74.1(3)
C11 C15 Zr1 75.3(2)
C14 C15 H15 126.0
C11 C15 H15 126.0
Zr1 C15 H15 116.7
C17 C16 C20 108.3(3)
C17 C16 Zr1 73.8(2)
C20 C16 Zr1 75.0(2)
C17 C16 H16 125.8
C20 C16 H16 125.8
Zr1 C16 H16 117.3
C16 C17 C18 107.9(3)
C16 C17 Zr1 73.5(2)
C18 C17 Zr1 73.8(2)
C16 C17 H17 126.0
C18 C17 H17 126.0
Zr1 C17 H17 118.6
C19 C18 C17 107.3(3)
C19 C18 Zr1 74.6(2)
C17 C18 Zr1 73.3(2)
C19 C18 H18 126.4
C17 C18 H18 126.4
Zr1 C18 H18 117.8
C20 C19 C18 108.3(3)
C20 C19 Zr1 73.8(2)
C18 C19 Zr1 72.6(2)
C20 C19 H19 125.8
C18 C19 H19 125.8
Zr1 C19 H19 119.6
C19 C20 C16 108.1(3)
C19 C20 Zr1 74.1(2)
C16 C20 Zr1 72.5(2)
C19 C20 H20 125.9
C16 C20 H20 125.9
Zr1 C20 H20 119.3
C41 P1 C31 109.81(17)
C41 P1 C21 111.31(16)
C31 P1 C21 112.68(16)
C41 P1 H1 108.5(14)
C31 P1 H1 105.9(14)
C21 P1 H1 108.4(14)
C22 C21 C26 123.6(3)
C22 C21 P1 119.6(2)
C26 C21 P1 116.8(2)
C21 C22 C23 113.5(3)
C21 C22 Zr1 133.8(2)
C23 C22 Zr1 112.8(2)
C24 C23 C22 123.5(3)
C24 C23 H23 118.2
C22 C23 H23 118.2
C23 C24 C25 120.9(3)
C23 C24 H24 119.6
C25 C24 H24 119.6
C26 C25 C24 118.8(3)
C26 C25 H25 120.6
C24 C25 H25 120.6
C25 C26 C21 119.8(3)
C25 C26 H26 120.1
C21 C26 H26 120.1
C36 C31 C32 120.4(4)
C36 C31 P1 118.7(3)
C32 C31 P1 120.9(3)
C33 C32 C31 118.0(5)
C33 C32 H32 121.0
C31 C32 H32 121.0
C34 C33 C32 121.6(5)
C34 C33 H33 119.2
C32 C33 H33 119.2
C33 C34 C35 120.5(4)
C33 C34 H34 119.8
C35 C34 H34 119.8
C34 C35 C36 119.9(5)
C34 C35 H35 120.1
C36 C35 H35 120.1
C35 C36 C31 119.6(4)
C35 C36 H36 120.2
C31 C36 H36 120.2
C46 C41 C42 120.4(4)
C46 C41 P1 121.2(3)
C42 C41 P1 118.3(3)
C43 C42 C41 118.9(4)
C43 C42 H42 120.5
C41 C42 H42 120.6
C44 C43 C42 120.6(4)
C44 C43 H43 119.7
C42 C43 H43 119.7
C43 C44 C45 120.5(4)
C43 C44 H44 119.8
C45 C44 H44 119.8
C44 C45 C46 119.9(4)
C44 C45 H45 120.1
C46 C45 H45 120.1
C41 C46 C45 119.7(4)
C41 C46 H46 120.2
C45 C46 H46 120.2
C71 B1 C61 102.3(3)
C71 B1 C81 113.9(3)
C61 B1 C81 113.4(3)
C71 B1 C51 112.8(3)
C61 B1 C51 113.9(3)
C81 B1 C51 101.2(3)
C52 C51 C56 113.6(3)
C52 C51 B1 127.4(3)
C56 C51 B1 118.8(3)
F52 C52 C51 121.2(3)
F52 C52 C53 114.9(3)
C51 C52 C53 123.9(3)
F53 C53 C54 119.9(3)
F53 C53 C52 120.4(3)
C54 C53 C52 119.7(3)
F54 C54 C53 120.5(3)
F54 C54 C55 120.1(3)
C53 C54 C55 119.4(3)
F55 C55 C54 120.3(3)
F55 C55 C56 120.7(3)
C54 C55 C56 118.9(3)
F56 C56 C55 116.2(3)
F56 C56 C51 119.3(3)
C55 C56 C51 124.5(3)
C62 C61 C66 112.8(3)
C62 C61 B1 119.8(3)
C66 C61 B1 127.1(3)
F62 C62 C63 116.0(3)
F62 C62 C61 119.0(3)
C63 C62 C61 125.0(3)
F63 C63 C62 121.4(3)
F63 C63 C64 119.1(3)
C62 C63 C64 119.4(3)
F64 C64 C65 121.0(3)
F64 C64 C63 120.3(3)
C65 C64 C63 118.7(3)
F65 C65 C64 119.6(3)
F65 C65 C66 120.6(3)
C64 C65 C66 119.7(3)
F66 C66 C65 114.6(3)
F66 C66 C61 121.0(3)
C65 C66 C61 124.4(3)
C76 C71 C72 113.6(3)
C76 C71 B1 119.3(3)
C72 C71 B1 127.0(3)
F72 C72 C73 114.6(3)
F72 C72 C71 121.3(3)
C73 C72 C71 124.1(3)
F73 C73 C74 119.8(3)
F73 C73 C72 120.6(3)
C74 C73 C72 119.7(3)
F74 C74 C73 120.3(3)
F74 C74 C75 120.7(3)
C73 C74 C75 119.0(3)
F75 C75 C76 121.0(3)
F75 C75 C74 119.8(3)
C76 C75 C74 119.2(3)
F76 C76 C75 116.0(3)
F76 C76 C71 119.4(3)
C75 C76 C71 124.5(3)
C86 C81 C82 113.2(3)
C86 C81 B1 128.7(3)
C82 C81 B1 117.6(3)
F82 C82 C83 115.9(3)
F82 C82 C81 119.1(3)
C83 C82 C81 125.0(3)
F83 C83 C84 120.8(3)
F83 C83 C82 120.0(3)
C84 C83 C82 119.2(3)
F84 C84 C83 121.1(3)
F84 C84 C85 119.8(3)
C83 C84 C85 119.0(3)
F85 C85 C84 119.9(3)
F85 C85 C86 120.2(3)
C84 C85 C86 119.9(3)
F86 C86 C81 121.4(3)
F86 C86 C85 114.9(3)
C81 C86 C85 123.7(3)
C92 C91 C96 120.0
C92 C91 Br1 121.5(4)
C96 C91 Br1 118.5(4)
C91 C92 C93 120.0
C91 C92 H92 120.0
C93 C92 H92 120.0
C94 C93 C92 120.0
C94 C93 H93 120.0
C92 C93 H93 120.0
C95 C94 C93 120.0
C95 C94 H94 120.0
C93 C94 H94 120.0
C94 C95 C96 120.0
C94 C95 H95 120.0
C96 C95 H95 120.0
C95 C96 C91 120.0
C95 C96 H96 120.0
C91 C96 H96 120.0

loop_
_geom_bond_atom_site_label_1
_geom_bond_atom_site_label_2
_geom_bond_distance
Zr1 C22 2.365(3)
Zr1 Cl1 2.4168(10)
Zr1 C15 2.479(4)
Zr1 C16 2.481(3)
Zr1 C17 2.485(4)
Zr1 C14 2.491(4)
Zr1 C18 2.492(3)
Zr1 C13 2.507(4)
Zr1 C20 2.512(4)
Zr1 C19 2.517(3)
Zr1 C12 2.519(4)
Zr1 C11 2.519(4)
C11 C12 1.396(7)
C11 C15 1.403(7)
C11 H11 0.95
C12 C13 1.418(7)
C12 H12 0.95
C13 C14 1.389(8)
C13 H13 0.95
C14 C15 1.402(7)
C14 H14 0.95
C15 H15 0.95
C16 C17 1.397(5)
C16 C20 1.400(5)
C16 H16 0.95
C17 C18 1.411(5)
C17 H17 0.95
C18 C19 1.410(5)
C18 H18 0.95
C19 C20 1.391(5)
C19 H19 0.95
C20 H20 0.95
P1 C41 1.778(4)
P1 C31 1.782(3)
P1 C21 1.789(3)
P1 H1 1.32(3)
C21 C22 1.406(5)
C21 C26 1.406(5)
C22 C23 1.418(5)
C23 C24 1.378(5)
C23 H23 0.95
C24 C25 1.381(5)
C24 H24 0.95
C25 C26 1.379(5)
C25 H25 0.95
C26 H26 0.95
C31 C36 1.388(6)
C31 C32 1.394(5)
C32 C33 1.384(7)
C32 H32 0.95
C33 C34 1.360(8)
C33 H33 0.95
C34 C35 1.366(8)
C34 H34 0.95
C35 C36 1.386(6)
C35 H35 0.95
C36 H36 0.95
C41 C46 1.383(5)
C41 C42 1.405(5)
C42 C43 1.382(6)
C42 H42 0.95
C43 C44 1.377(7)
C43 H43 0.95
C44 C45 1.383(7)
C44 H44 0.95
C45 C46 1.390(5)
C45 H45 0.95
C46 H46 0.95
B1 C71 1.653(5)
B1 C61 1.655(5)
B1 C81 1.656(5)
B1 C51 1.661(5)
C51 C52 1.381(5)
C51 C56 1.390(5)
F52 C52 1.356(4)
C52 C53 1.388(5)
F53 C53 1.348(4)
C53 C54 1.367(5)
F54 C54 1.346(4)
C54 C55 1.375(5)
F55 C55 1.338(4)
C55 C56 1.384(5)
F56 C56 1.350(4)
C61 C62 1.380(5)
C61 C66 1.392(5)
F62 C62 1.355(4)
C62 C63 1.375(5)
F63 C63 1.344(4)
C63 C64 1.380(5)
F64 C64 1.348(4)
C64 C65 1.366(5)
F65 C65 1.349(4)
C65 C66 1.380(5)
F66 C66 1.355(4)
C71 C76 1.387(5)
C71 C72 1.389(5)
F72 C72 1.357(4)
C72 C73 1.379(5)
F73 C73 1.343(4)
C73 C74 1.373(5)
F74 C74 1.339(4)
C74 C75 1.384(5)
F75 C75 1.348(4)
C75 C76 1.375(5)
F76 C76 1.359(4)
C81 C86 1.385(5)
C81 C82 1.391(5)
F82 C82 1.354(4)
C82 C83 1.381(5)
F83 C83 1.348(4)
C83 C84 1.365(5)
F84 C84 1.338(4)
C84 C85 1.376(5)
F85 C85 1.343(4)
C85 C86 1.393(5)
F86 C86 1.356(4)
Br1 C91 1.851(4)
C91 C92 1.39
C91 C96 1.39
C92 C93 1.39
C92 H92 0.95
C93 C94 1.39
C93 H93 0.95
C94 C95 1.39
C94 H94 0.95
C95 C96 1.39
C95 H95 0.95
C96 H96 0.95

loop_
_geom_hbond_atom_site_label_D
_geom_hbond_atom_site_label_H
_geom_hbond_atom_site_label_A
_geom_hbond_distance_DH
_geom_hbond_distance_HA
_geom_hbond_distance_DA
_geom_hbond_angle_DHA
P1 H1 Cl1 1.32(3) 2.61(3) 3.5321(13) 124.6(19)

loop_
_geom_torsion_atom_site_label_1
_geom_torsion_atom_site_label_2
_geom_torsion_atom_site_label_3
_geom_torsion_atom_site_label_4
_geom_torsion
C15 C11 C12 C13 1.6(5)
Zr1 C11 C12 C13 66.0(3)
C15 C11 C12 Zr1 -64.5(3)
C11 C12 C13 C14 -0.8(5)
Zr1 C12 C13 C14 65.8(3)
C11 C12 C13 Zr1 -66.5(3)
C12 C13 C14 C15 -0.3(5)
Zr1 C13 C14 C15 66.0(3)
C12 C13 C14 Zr1 -66.3(3)
C13 C14 C15 C11 1.3(5)
Zr1 C14 C15 C11 68.2(3)
C13 C14 C15 Zr1 -66.9(3)
C12 C11 C15 C14 -1.8(5)
Zr1 C11 C15 C14 -67.4(3)
C12 C11 C15 Zr1 65.6(3)
C20 C16 C17 C18 1.3(4)
Zr1 C16 C17 C18 -66.3(3)
C20 C16 C17 Zr1 67.6(3)
C16 C17 C18 C19 -1.4(4)
Zr1 C17 C18 C19 -67.5(3)
C16 C17 C18 Zr1 66.1(3)
C17 C18 C19 C20 0.9(4)
Zr1 C18 C19 C20 -65.7(3)
C17 C18 C19 Zr1 66.5(3)
C18 C19 C20 C16 -0.1(4)
Zr1 C19 C20 C16 -65.0(3)
C18 C19 C20 Zr1 64.9(3)
C17 C16 C20 C19 -0.8(4)
Zr1 C16 C20 C19 66.1(3)
C17 C16 C20 Zr1 -66.9(3)
C41 P1 C21 C22 -73.8(3)
C31 P1 C21 C22 162.3(3)
C41 P1 C21 C26 103.2(3)
C31 P1 C21 C26 -20.7(3)
C26 C21 C22 C23 -0.9(5)
P1 C21 C22 C23 176.0(3)
C26 C21 C22 Zr1 178.2(3)
P1 C21 C22 Zr1 -5.0(5)
C21 C22 C23 C24 1.0(5)
Zr1 C22 C23 C24 -178.2(3)
C22 C23 C24 C25 -0.4(6)
C23 C24 C25 C26 -0.5(6)
C24 C25 C26 C21 0.7(5)
C22 C21 C26 C25 0.0(5)
P1 C21 C26 C25 -176.9(3)
C41 P1 C31 C36 162.6(3)
C21 P1 C31 C36 -72.7(3)
C41 P1 C31 C32 -15.1(4)
C21 P1 C31 C32 109.6(3)
C36 C31 C32 C33 -0.1(6)
P1 C31 C32 C33 177.6(4)
C31 C32 C33 C34 0.2(8)
C32 C33 C34 C35 0.2(8)
C33 C34 C35 C36 -0.8(7)
C34 C35 C36 C31 0.9(6)
C32 C31 C36 C35 -0.5(6)
P1 C31 C36 C35 -178.2(3)
C31 P1 C41 C46 99.3(3)
C21 P1 C41 C46 -26.1(4)
C31 P1 C41 C42 -78.6(3)
C21 P1 C41 C42 155.9(3)
C46 C41 C42 C43 -1.7(6)
P1 C41 C42 C43 176.3(4)
C41 C42 C43 C44 0.6(7)
C42 C43 C44 C45 0.7(8)
C43 C44 C45 C46 -0.8(7)
C42 C41 C46 C45 1.6(6)
P1 C41 C46 C45 -176.3(3)
C44 C45 C46 C41 -0.3(6)
C71 B1 C51 C52 -130.8(4)
C61 B1 C51 C52 -14.9(5)
C81 B1 C51 C52 107.2(4)
C71 B1 C51 C56 55.3(4)
C61 B1 C51 C56 171.2(3)
C81 B1 C51 C56 -66.7(4)
C56 C51 C52 F52 177.4(3)
B1 C51 C52 F52 3.2(5)
C56 C51 C52 C53 -2.0(5)
B1 C51 C52 C53 -176.2(3)
F52 C52 C53 F53 0.6(5)
C51 C52 C53 F53 -180.0(3)
F52 C52 C53 C54 -178.9(3)
C51 C52 C53 C54 0.5(6)
F53 C53 C54 F54 1.4(5)
C52 C53 C54 F54 -179.1(3)
F53 C53 C54 C55 -179.0(3)
C52 C53 C54 C55 0.5(5)
F54 C54 C55 F55 -1.2(5)
C53 C54 C55 F55 179.3(3)
F54 C54 C55 C56 179.8(3)
C53 C54 C55 C56 0.2(5)
F55 C55 C56 F56 -1.3(5)
C54 C55 C56 F56 177.7(3)
F55 C55 C56 C51 179.0(3)
C54 C55 C56 C51 -2.0(5)
C52 C51 C56 F56 -176.9(3)
B1 C51 C56 F56 -2.2(5)
C52 C51 C56 C55 2.8(5)
B1 C51 C56 C55 177.5(3)
C71 B1 C61 C62 65.9(4)
C81 B1 C61 C62 -171.0(3)
C51 B1 C61 C62 -56.0(4)
C71 B1 C61 C66 -107.0(4)
C81 B1 C61 C66 16.0(5)
C51 B1 C61 C66 131.0(3)
C66 C61 C62 F62 178.6(3)
B1 C61 C62 F62 4.8(5)
C66 C61 C62 C63 -1.4(5)
B1 C61 C62 C63 -175.3(4)
F62 C62 C63 F63 0.3(6)
C61 C62 C63 F63 -179.6(4)
F62 C62 C63 C64 -178.3(4)
C61 C62 C63 C64 1.8(6)
F63 C63 C64 F64 -1.8(6)
C62 C63 C64 F64 176.9(4)
F63 C63 C64 C65 180.0(4)
C62 C63 C64 C65 -1.4(6)
F64 C64 C65 F65 0.7(6)
C63 C64 C65 F65 179.0(3)
F64 C64 C65 C66 -177.4(3)
C63 C64 C65 C66 0.9(6)
F65 C65 C66 F66 -0.1(5)
C64 C65 C66 F66 177.9(3)
F65 C65 C66 C61 -178.8(3)
C64 C65 C66 C61 -0.7(5)
C62 C61 C66 F66 -177.7(3)
B1 C61 C66 F66 -4.3(5)
C62 C61 C66 C65 0.9(5)
B1 C61 C66 C65 174.3(3)
C61 B1 C71 C76 66.9(4)
C81 B1 C71 C76 -55.8(4)
C51 B1 C71 C76 -170.4(3)
C61 B1 C71 C72 -108.7(4)
C81 B1 C71 C72 128.6(3)
C51 B1 C71 C72 14.0(5)
C76 C71 C72 F72 -177.6(3)
B1 C71 C72 F72 -1.8(5)
C76 C71 C72 C73 1.7(5)
B1 C71 C72 C73 177.5(3)
F72 C72 C73 F73 -1.1(5)
C71 C72 C73 F73 179.5(3)
F72 C72 C73 C74 178.7(3)
C71 C72 C73 C74 -0.7(5)
F73 C73 C74 F74 -0.9(5)
C72 C73 C74 F74 179.3(3)
F73 C73 C74 C75 179.6(3)
C72 C73 C74 C75 -0.2(5)
F74 C74 C75 F75 -1.9(5)
C73 C74 C75 F75 177.6(3)
F74 C74 C75 C76 -179.6(3)
C73 C74 C75 C76 -0.1(5)
F75 C75 C76 F76 2.8(5)
C74 C75 C76 F76 -179.6(3)
F75 C75 C76 C71 -176.4(3)
C74 C75 C76 C71 1.2(5)
C72 C71 C76 F76 178.9(3)
B1 C71 C76 F76 2.7(5)
C72 C71 C76 C75 -2.0(5)
B1 C71 C76 C75 -178.1(3)
C71 B1 C81 C86 -14.2(5)
C61 B1 C81 C86 -130.6(4)
C51 B1 C81 C86 107.1(4)
C71 B1 C81 C82 175.1(3)
C61 B1 C81 C82 58.7(4)
C51 B1 C81 C82 -63.7(3)
C86 C81 C82 F82 -179.7(3)
B1 C81 C82 F82 -7.5(4)
C86 C81 C82 C83 -1.4(5)
B1 C81 C82 C83 170.7(3)
F82 C82 C83 F83 0.9(5)
C81 C82 C83 F83 -177.4(3)
F82 C82 C83 C84 179.5(3)
C81 C82 C83 C84 1.2(5)
F83 C83 C84 F84 -0.1(5)
C82 C83 C84 F84 -178.7(3)
F83 C83 C84 C85 179.1(3)
C82 C83 C84 C85 0.5(5)
F84 C84 C85 F85 -3.1(5)
C83 C84 C85 F85 177.7(3)
F84 C84 C85 C86 177.4(3)
C83 C84 C85 C86 -1.8(5)
C82 C81 C86 F86 178.5(3)
B1 C81 C86 F86 7.5(5)
C82 C81 C86 C85 0.0(5)
B1 C81 C86 C85 -171.1(3)
F85 C85 C86 F86 3.5(5)
C84 C85 C86 F86 -177.0(3)
F85 C85 C86 C81 -177.9(3)
C84 C85 C86 C81 1.6(5)
C96 C91 C92 C93 0
Br1 C91 C92 C93 179.5(4)
C91 C92 C93 C94 0
C92 C93 C94 C95 0
C93 C94 C95 C96 0
C94 C95 C96 C91 0
C92 C91 C96 C95 0
Br1 C91 C96 C95 -179.5(4)
